data_7001456
loop_
_publ_author_name
'K\"uhnel, Moritz F.'
'Lentz, Dieter'

_publ_section_title
;
 Hydrometalation of fluoroallenes
;
_journal_issue 24
_journal_name_full 'Dalton Transactions'
_journal_page_first 4747
_journal_page_last 4755
_journal_paper_doi 10.1039/b903300a
_journal_year 2009
_chemical_formula_moiety 'C13 H11 Cl F4 W'
_chemical_formula_sum 'C13 H11 Cl F4 W'
_chemical_formula_weight 462.52
_chemical_melting_point 448
_chemical_name_common
;Bis(cyclopentadienyl)(1-difluoromethyl-2,2-
difluorovinyl)chlorotungsten
;
_chemical_name_systematic
;
Bis(cyclopentadienyl)(1-difluoromethyl-2,2-difluorovinyl)chlorotungsten
;
_space_group_IT_number 62
_symmetry_cell_setting orthorhombic
_symmetry_space_group_name_Hall '-P 2ac 2n'
_symmetry_space_group_name_H-M 'P n m a'
_atom_sites_solution_hydrogens geom
_atom_sites_solution_primary direct
_atom_sites_solution_secondary difmap
_audit_creation_method SHELXL-97
_cell_angle_alpha 90.00
_cell_angle_beta 90.00
_cell_angle_gamma 90.00
_cell_formula_units_Z 4
_cell_length_a 12.970(3)
_cell_length_b 10.859(2)
_cell_length_c 8.7092(18)
_cell_measurement_reflns_used 982
_cell_measurement_temperature 173(2)
_cell_measurement_theta_max 30.51
_cell_measurement_theta_min 3.00
_cell_volume 1226.6(4)
_computing_cell_refinement 'SAINT (Bruker-AXS)'
_computing_data_collection 'SMART (Bruker-AXS)'
_computing_data_reduction 'SAINT (Bruker-AXS)'
_computing_structure_refinement 'SHELXL-97 (Sheldrick, 1997)'
_computing_structure_solution 'SHELXS-97 (Sheldrick, 1997)'
_diffrn_ambient_temperature 173(2)
_diffrn_measured_fraction_theta_full 1.000
_diffrn_measured_fraction_theta_max 1.000
_diffrn_measurement_device_type 'SMART-CCD Bruker-AXS'
_diffrn_measurement_method 'omega scans'
_diffrn_radiation_monochromator graphite
_diffrn_radiation_source 'sealed tube'
_diffrn_radiation_type MoK\a
_diffrn_radiation_wavelength 0.71073
_diffrn_reflns_av_R_equivalents 0.0365
_diffrn_reflns_av_sigmaI/netI 0.0137
_diffrn_reflns_limit_h_max 18
_diffrn_reflns_limit_h_min -18
_diffrn_reflns_limit_k_max 15
_diffrn_reflns_limit_k_min -15
_diffrn_reflns_limit_l_max 12
_diffrn_reflns_limit_l_min -12
_diffrn_reflns_number 28238
_diffrn_reflns_theta_full 30.53
_diffrn_reflns_theta_max 30.53
_diffrn_reflns_theta_min 2.82
_exptl_absorpt_coefficient_mu 9.665
_exptl_absorpt_correction_type multi-scan
_exptl_absorpt_process_details 'SADABS (Bruker-AXS)'
_exptl_crystal_colour black
_exptl_crystal_density_diffrn 2.504
_exptl_crystal_density_method 'not measured'
_exptl_crystal_description prism
_exptl_crystal_F_000 864
_exptl_crystal_size_max 0.45
_exptl_crystal_size_mid 0.42
_exptl_crystal_size_min 0.35
_refine_diff_density_max 0.480
_refine_diff_density_min -1.913
_refine_diff_density_rms 0.194
_refine_ls_extinction_method none
_refine_ls_goodness_of_fit_ref 1.287
_refine_ls_hydrogen_treatment constr
_refine_ls_matrix_type full
_refine_ls_number_parameters 97
_refine_ls_number_reflns 1966
_refine_ls_number_restraints 0
_refine_ls_restrained_S_all 1.287
_refine_ls_R_factor_all 0.0166
_refine_ls_R_factor_gt 0.0156
_refine_ls_shift/su_max 0.001
_refine_ls_shift/su_mean 0.000
_refine_ls_structure_factor_coef Fsqd
_refine_ls_weighting_details 'calc w=1/[\s^2^(Fo^2^)+(0.0171P)^2^+1.3597P] where P=(Fo^2^+2Fc^2^)/3'
_refine_ls_weighting_scheme calc
_refine_ls_wR_factor_gt 0.0413
_refine_ls_wR_factor_ref 0.0417
_reflns_number_gt 1900
_reflns_number_total 1966
_reflns_threshold_expression >2sigma(I)
_cod_data_source_file b903300a.txt
_cod_data_source_block mo52
_cod_original_cell_volume 1226.7(4)
_cod_original_sg_symbol_H-M Pnma
_cod_database_code 7001456

loop_
_symmetry_equiv_pos_as_xyz
'x, y, z'
'-x+1/2, -y, z+1/2'
'-x, y+1/2, -z'
'x+1/2, -y+1/2, -z+1/2'
'-x, -y, -z'
'x-1/2, y, -z-1/2'
'x, -y-1/2, z'
'-x-1/2, y-1/2, z-1/2'

loop_
_atom_site_label
_atom_site_type_symbol
_atom_site_fract_x
_atom_site_fract_y
_atom_site_fract_z
_atom_site_U_iso_or_equiv
_atom_site_adp_type
_atom_site_occupancy
_atom_site_symmetry_multiplicity
_atom_site_calc_flag
_atom_site_refinement_flags
_atom_site_disorder_assembly
_atom_site_disorder_group
W1 W 0.378700(8) 0.2500 0.178908(12) 0.01217(5) Uani 1 2 d S . .
Cl1 Cl 0.55757(6) 0.2500 0.07832(10) 0.02768(18) Uani 1 2 d S . .
C2R C 0.2651(2) 0.0964(3) 0.2194(4) 0.0313(5) Uani 1 1 d . . .
H2R H 0.1947 0.1101 0.1944 0.038 Uiso 1 1 calc R . .
C3R C 0.3417(3) 0.0426(2) 0.1233(3) 0.0325(6) Uani 1 1 d . . .
H3R H 0.3306 0.0124 0.0223 0.039 Uiso 1 1 calc R . .
C4R C 0.4349(2) 0.0414(2) 0.2012(3) 0.0316(6) Uani 1 1 d . . .
H4R H 0.4979 0.0092 0.1623 0.038 Uiso 1 1 calc R . .
C5R C 0.4216(2) 0.0956(3) 0.3475(3) 0.0296(5) Uani 1 1 d . . .
H5R H 0.4735 0.1094 0.4225 0.036 Uiso 1 1 calc R . .
C1R C 0.3149(2) 0.1255(3) 0.3601(3) 0.0288(5) Uani 1 1 d . . .
H1R H 0.2824 0.1594 0.4482 0.035 Uiso 1 1 calc R . .
C2 C 0.3297(3) 0.2500 -0.0661(4) 0.0222(6) Uani 1 2 d S . .
C3 C 0.4027(3) 0.2500 -0.1980(4) 0.0269(7) Uani 1 2 d S . .
H1 H 0.4752 0.2500 -0.1589 0.032 Uiso 1 2 calc SR . .
C1 C 0.2324(3) 0.2500 -0.1101(5) 0.0373(10) Uani 1 2 d S . .
F1 F 0.38770(17) 0.1495(2) -0.2926(2) 0.0481(5) Uani 1 1 d . . .
F2 F 0.1970(2) 0.2500 -0.2537(3) 0.0492(7) Uani 1 2 d S . .
F3 F 0.1502(2) 0.2500 -0.0179(4) 0.0698(12) Uani 1 2 d S . .

loop_
_atom_site_aniso_label
_atom_site_aniso_U_11
_atom_site_aniso_U_22
_atom_site_aniso_U_33
_atom_site_aniso_U_23
_atom_site_aniso_U_13
_atom_site_aniso_U_12
W1 0.01243(7) 0.01565(7) 0.00843(6) 0.000 0.00013(3) 0.000
Cl1 0.0153(3) 0.0466(5) 0.0212(4) 0.000 0.0022(3) 0.000
C2R 0.0246(11) 0.0284(12) 0.0407(14) -0.0009(12) 0.0039(11) -0.0124(10)
C3R 0.0482(16) 0.0195(11) 0.0298(13) -0.0065(10) 0.0005(12) -0.0065(11)
C4R 0.0404(15) 0.0185(11) 0.0360(14) 0.0031(10) 0.0065(12) 0.0073(10)
C5R 0.0393(15) 0.0245(12) 0.0251(11) 0.0097(10) -0.0048(11) 0.0054(11)
C1R 0.0383(14) 0.0261(12) 0.0220(11) 0.0061(10) 0.0127(10) -0.0050(10)
C2 0.0243(15) 0.0313(16) 0.0110(13) 0.000 -0.0045(11) 0.000
C3 0.0341(18) 0.036(2) 0.0104(13) 0.000 -0.0032(13) 0.000
C1 0.0272(18) 0.065(3) 0.0196(17) 0.000 -0.0097(15) 0.000
F1 0.0639(14) 0.0469(13) 0.0334(9) -0.0180(9) -0.0004(8) 0.0103(9)
F2 0.0405(15) 0.080(2) 0.0274(13) 0.000 -0.0217(11) 0.000
F3 0.0187(12) 0.149(4) 0.0412(16) 0.000 -0.0071(12) 0.000

loop_
_atom_type_symbol
_atom_type_description
_atom_type_scat_dispersion_real
_atom_type_scat_dispersion_imag
_atom_type_scat_source
C C 0.0033 0.0016 'International Tables Vol C Tables 4.2.6.8 and 6.1.1.4'
H H 0.0000 0.0000 'International Tables Vol C Tables 4.2.6.8 and 6.1.1.4'
Cl Cl 0.1484 0.1585 'International Tables Vol C Tables 4.2.6.8 and 6.1.1.4'
W W -0.8490 6.8722 'International Tables Vol C Tables 4.2.6.8 and 6.1.1.4'
F F 0.0171 0.0103 'International Tables Vol C Tables 4.2.6.8 and 6.1.1.4'

loop_
_geom_angle_atom_site_label_1
_geom_angle_atom_site_label_2
_geom_angle_atom_site_label_3
_geom_angle
_geom_angle_site_symmetry_1
_geom_angle_site_symmetry_3
_geom_angle_publ_flag
C2 W1 C1R 124.79(10) . 7_565 ?
C2 W1 C1R 124.79(10) . . ?
C1R W1 C1R 74.36(15) 7_565 . ?
C2 W1 C2R 87.89(10) . 7_565 ?
C1R W1 C2R 36.89(11) 7_565 7_565 ?
C1R W1 C2R 95.44(11) . 7_565 ?
C2 W1 C2R 87.89(10) . . ?
C1R W1 C2R 95.44(11) 7_565 . ?
C1R W1 C2R 36.89(11) . . ?
C2R W1 C2R 95.49(15) 7_565 . ?
C2 W1 C5R 132.99(7) . 7_565 ?
C1R W1 C5R 36.65(11) 7_565 7_565 ?
C1R W1 C5R 94.58(11) . 7_565 ?
C2R W1 C5R 61.21(11) 7_565 7_565 ?
C2R W1 C5R 126.78(11) . 7_565 ?
C2 W1 C5R 132.99(7) . . ?
C1R W1 C5R 94.58(11) 7_565 . ?
C1R W1 C5R 36.65(11) . . ?
C2R W1 C5R 126.78(11) 7_565 . ?
C2R W1 C5R 61.21(11) . . ?
C5R W1 C5R 93.74(15) 7_565 . ?
C2 W1 C3R 75.20(8) . . ?
C1R W1 C3R 130.39(11) 7_565 . ?
C1R W1 C3R 59.42(10) . . ?
C2R W1 C3R 127.38(11) 7_565 . ?
C2R W1 C3R 35.93(10) . . ?
C5R W1 C3R 151.58(10) 7_565 . ?
C5R W1 C3R 58.84(11) . . ?
C2 W1 C3R 75.20(8) . 7_565 ?
C1R W1 C3R 59.42(10) 7_565 7_565 ?
C1R W1 C3R 130.39(11) . 7_565 ?
C2R W1 C3R 35.93(10) 7_565 7_565 ?
C2R W1 C3R 127.38(11) . 7_565 ?
C5R W1 C3R 58.84(11) 7_565 7_565 ?
C5R W1 C3R 151.58(10) . 7_565 ?
C3R W1 C3R 146.30(16) . 7_565 ?
C2 W1 C4R 99.50(8) . 7_565 ?
C1R W1 C4R 58.83(10) 7_565 7_565 ?
C1R W1 C4R 128.99(10) . 7_565 ?
C2R W1 C4R 58.99(11) 7_565 7_565 ?
C2R W1 C4R 152.78(11) . 7_565 ?
C5R W1 C4R 35.08(10) 7_565 7_565 ?
C5R W1 C4R 124.50(11) . 7_565 ?
C3R W1 C4R 170.78(10) . 7_565 ?
C3R W1 C4R 34.01(11) 7_565 7_565 ?
C2 W1 C4R 99.50(8) . . ?
C1R W1 C4R 128.99(10) 7_565 . ?
C1R W1 C4R 58.83(10) . . ?
C2R W1 C4R 152.78(11) 7_565 . ?
C2R W1 C4R 58.99(11) . . ?
C5R W1 C4R 124.50(11) 7_565 . ?
C5R W1 C4R 35.08(10) . . ?
C3R W1 C4R 34.01(11) . . ?
C3R W1 C4R 170.78(10) 7_565 . ?
C4R W1 C4R 143.15(16) 7_565 . ?
C2 W1 Cl1 85.90(10) . . ?
C1R W1 Cl1 126.55(8) 7_565 . ?
C1R W1 Cl1 126.55(8) . . ?
C2R W1 Cl1 131.84(8) 7_565 . ?
C2R W1 Cl1 131.84(8) . . ?
C5R W1 Cl1 89.94(8) 7_565 . ?
C5R W1 Cl1 89.94(8) . . ?
C3R W1 Cl1 96.79(8) . . ?
C3R W1 Cl1 96.79(8) 7_565 . ?
C4R W1 Cl1 75.10(8) 7_565 . ?
C4R W1 Cl1 75.10(8) . . ?
C1R C2R C3R 106.3(3) . . ?
C1R C2R W1 70.91(14) . . ?
C3R C2R W1 75.88(15) . . ?
C4R C3R C2R 109.0(3) . . ?
C4R C3R W1 74.35(15) . . ?
C2R C3R W1 68.19(14) . . ?
C3R C4R C5R 109.3(3) . . ?
C3R C4R W1 71.64(15) . . ?
C5R C4R W1 68.95(15) . . ?
C4R C5R C1R 106.4(3) . . ?
C4R C5R W1 75.97(15) . . ?
C1R C5R W1 69.36(14) . . ?
C2R C1R C5R 108.9(2) . . ?
C2R C1R W1 72.19(15) . . ?
C5R C1R W1 73.99(14) . . ?
C1 C2 C3 112.6(3) . . ?
C1 C2 W1 123.5(3) . . ?
C3 C2 W1 123.9(3) . . ?
F1 C3 F1 104.4(3) . 7_565 ?
F1 C3 C2 111.8(2) . . ?
F1 C3 C2 111.8(2) 7_565 . ?
C2 C1 F2 127.0(4) . . ?
C2 C1 F3 126.1(4) . . ?
F2 C1 F3 106.8(3) . . ?

loop_
_geom_bond_atom_site_label_1
_geom_bond_atom_site_label_2
_geom_bond_distance
_geom_bond_site_symmetry_2
_geom_bond_publ_flag
W1 C2 2.226(3) . ?
W1 C1R 2.236(2) 7_565 ?
W1 C1R 2.236(2) . ?
W1 C2R 2.253(3) 7_565 ?
W1 C2R 2.253(3) . ?
W1 C5R 2.297(2) 7_565 ?
W1 C5R 2.297(2) . ?
W1 C3R 2.354(3) . ?
W1 C3R 2.354(3) 7_565 ?
W1 C4R 2.388(3) 7_565 ?
W1 C4R 2.388(3) . ?
W1 Cl1 2.4798(9) . ?
C2R C1R 1.421(4) . ?
C2R C3R 1.424(4) . ?
C3R C4R 1.387(5) . ?
C4R C5R 1.415(4) . ?
C5R C1R 1.426(4) . ?
C2 C1 1.319(5) . ?
C2 C3 1.489(5) . ?
C3 F1 1.381(3) . ?
C3 F1 1.381(3) 7_565 ?
C1 F2 1.333(5) . ?
C1 F3 1.334(5) . ?
